data_1576747
loop_
_publ_author_name
'Qi, Jun-Chao'
'Chen, Xiao-Gang'
'Wang, Zhen-Yu'
'Tang, Yuan-Yuan'
'Song, Xian-Jiang'
'Qin, Yan'
'Lv, Hui-Peng'
'Xiong, Ren-Gen'
'Liao, Wei-Qiang'

_publ_section_title
;
 Organic-inorganic perovskite ferroelectric catalytic selective alkyne
 coupling under ultrasound sonication.
;
_journal_issue 3
_journal_name_full 'Chemical science'
_journal_page_first 1792
_journal_page_last 1800
_journal_paper_doi 10.1039/d5sc07784b
_journal_volume 17
_journal_year 2026
_chemical_formula_moiety 'C18 H8 F6 O2'
_chemical_formula_sum 'C18 H8 F6 O2'
_chemical_formula_weight 370.24
_space_group_crystal_system triclinic
_space_group_IT_number 2
_space_group_name_Hall '-P 1'
_space_group_name_H-M_alt 'P -1'
_atom_sites_solution_hydrogens geom
_audit_creation_date 2025-08-31
_audit_creation_method
;
Olex2 1.3
(compiled 2020.11.12 svn.r5f609507 for OlexSys, GUI svn.r6408)
;
_audit_update_record
;
2025-08-31 deposited with the CCDC.	2025-11-18 downloaded from the CCDC.
;
_cell_angle_alpha 102.490(5)
_cell_angle_beta 90.921(4)
_cell_angle_gamma 91.588(4)
_cell_formula_units_Z 2
_cell_length_a 5.7176(3)
_cell_length_b 8.1893(5)
_cell_length_c 16.8245(10)
_cell_measurement_reflns_used 3533
_cell_measurement_temperature 173.00(10)
_cell_measurement_theta_max 71.9100
_cell_measurement_theta_min 2.6730
_cell_volume 768.64(8)
_computing_cell_refinement 'CrysAlisPro 1.171.43.129a (Rigaku OD, 2024)'
_computing_data_collection 'CrysAlisPro system (CCD 43.129a 64-bit (release 29-06-2024))'
_computing_data_reduction 'CrysAlisPro 1.171.43.129a (Rigaku OD, 2024)'
_computing_molecular_graphics 'Olex2 1.3 (Dolomanov et al., 2009)'
_computing_publication_material 'Olex2 1.3 (Dolomanov et al., 2009)'
_computing_structure_refinement 'SHELXL 2018/3 (Sheldrick, 2015)'
_computing_structure_solution 'SHELXT 2018/2 (Sheldrick, 2018)'
_diffrn_ambient_environment N~2~
_diffrn_ambient_temperature 173.00(10)
_diffrn_detector 'Hybrid Pixel Array Detector'
_diffrn_detector_area_resol_mean 10.0000
_diffrn_detector_type 'HyPix-Arc 150'
_diffrn_measured_fraction_theta_full 0.980
_diffrn_measured_fraction_theta_max 0.927
_diffrn_measurement_details
;
List of Runs (angles in degrees, time in seconds):

  # Type    Start    End  Width  t~exp~   \w     \q     \k     \f   Frames
#--------------------------------------------------------------------------
  1  \w   -106.00 -46.00   0.50    0.10    --  -60.46 -15.00   0.00  120
  2  \w   -119.00 -70.00   0.50    0.10    --  -73.82 -15.00 -30.00   98
  3  \w   -100.00 -59.00   0.50    0.10    --  -73.82 -15.00 -90.00   82
  4  \w   -110.00 -58.00   0.50    0.10    --  -73.82 -15.00-150.00  104
  5  \w    -83.00 -25.00   0.50    0.10    --  -60.46 125.00 -60.00  116
  6  \w    -81.00 -56.00   0.50    0.10    --  -75.26 122.00 -12.00   50
  7  \w    -88.00 -63.00   0.50    0.10    --  -73.82 122.00 -12.00   50
  8  \w    -98.00 -48.00   0.50    0.10    --  -78.89 121.00-125.39  100
  9  \w    -65.00 -39.00   0.50    0.10    --  -60.46 122.00 -12.00   52
 10  \w    -99.00 -48.00   0.50    0.10    --  -75.26 125.00  60.00  102
 11  \w    -97.00 -41.00   0.50    0.10    --  -78.89 117.00 116.17  112
 12  \w    -84.00 -58.00   0.50    0.10    --  -78.89 121.00 103.55   52
 13  \w     54.00 102.00   0.50    0.10    --   60.10  15.00 150.00   96
 14  \w     57.00 120.00   0.50    0.10    --   75.12  15.00 120.00  126
 15  \w     41.00  74.00   0.50    0.10    --   60.10  15.00  30.00   66
 16  \w     40.00  88.00   0.50    0.10    --   60.10  15.00 -60.00   96
 17  \w     46.00  90.00   0.50    0.10    --   60.10  15.00-120.00   88
 18  \w     56.00 120.00   0.50    0.10    --   75.12  15.00-180.00  128
 19  \w     59.00 118.00   0.50    0.10    --   75.12  15.00-120.00  118
 20  \w     55.00  97.00   0.50    0.10    --   79.83-114.00  39.09   84
 21  \w     43.00  95.00   0.50    0.10    --   74.97-125.00 120.00  104
 22  \w     48.00  74.00   0.50    0.10    --   60.10-125.00 150.00   52
 23  \w     40.00  66.00   0.50    0.10    --   75.12-125.00  90.00   52
 24  \w     27.00  53.00   0.50    0.10    --   60.10-125.00 -30.00   52
 25  \w     51.00  76.00   0.50    0.10    --   75.12-125.00  30.00   50
 26  \w     37.00  98.00   0.50    0.10    --   75.12-125.00   0.00  122
 27  \w     51.00  76.00   0.50    0.10    --   75.12-125.00 -30.00   50
 28  \w     44.00  84.00   0.50    0.10    --   75.12-125.00 -60.00   80
 29  \w     38.00  74.00   0.50    0.10    --   74.97-122.00 -94.00   72
 30  \w     37.00  71.00   0.50    0.10    --   60.10-122.00 -94.00   68
 31  \w     35.00  98.00   0.50    0.10    --   74.97-125.00-120.00  126
 32  \w     56.00  82.00   0.50    0.10    --   75.12-125.00-150.00   52
 33  \w     25.00  72.00   0.50    0.10    --   60.10-125.00-180.00   94
;
_diffrn_measurement_device 'four-circle diffractometer'
_diffrn_measurement_device_type 'XtaLAB Synergy R, DW system, HyPix-Arc 150'
_diffrn_measurement_method '\w scans'
_diffrn_orient_matrix_type 'CrysAlisPro convention (1999,Acta A55,543-557)'
_diffrn_orient_matrix_UB_11 -0.1161658000
_diffrn_orient_matrix_UB_12 0.1489889000
_diffrn_orient_matrix_UB_13 0.0554795000
_diffrn_orient_matrix_UB_21 -0.0639133000
_diffrn_orient_matrix_UB_22 0.0704848000
_diffrn_orient_matrix_UB_23 -0.0750530000
_diffrn_orient_matrix_UB_31 -0.2347603000
_diffrn_orient_matrix_UB_32 -0.0999873000
_diffrn_orient_matrix_UB_33 -0.0094562000
_diffrn_radiation_monochromator mirror
_diffrn_radiation_probe x-ray
_diffrn_radiation_type 'Cu K\a'
_diffrn_radiation_wavelength 1.54184
_diffrn_reflns_av_R_equivalents 0.0483
_diffrn_reflns_av_unetI/netI 0.0532
_diffrn_reflns_Laue_measured_fraction_full 0.980
_diffrn_reflns_Laue_measured_fraction_max 0.927
_diffrn_reflns_limit_h_max 5
_diffrn_reflns_limit_h_min -7
_diffrn_reflns_limit_k_max 9
_diffrn_reflns_limit_k_min -10
_diffrn_reflns_limit_l_max 20
_diffrn_reflns_limit_l_min -20
_diffrn_reflns_number 8614
_diffrn_reflns_point_group_measured_fraction_full 0.980
_diffrn_reflns_point_group_measured_fraction_max 0.927
_diffrn_reflns_theta_full 67.684
_diffrn_reflns_theta_max 74.046
_diffrn_reflns_theta_min 2.691
_diffrn_source 'Rotating-anode X-ray tube'
_diffrn_source_type 'Rigaku (Cu) X-ray Source'
_exptl_absorpt_coefficient_mu 1.358
_exptl_absorpt_correction_T_max 1.00000
_exptl_absorpt_correction_T_min 0.55758
_exptl_absorpt_correction_type multi-scan
_exptl_absorpt_process_details
;
CrysAlisPro 1.171.43.129a (Rigaku Oxford Diffraction, 2024)
Empirical absorption correction using spherical harmonics,
implemented in SCALE3 ABSPACK scaling algorithm.
;
_exptl_crystal_colour colourless
_exptl_crystal_colour_primary colourless
_exptl_crystal_density_diffrn 1.600
_exptl_crystal_description plate
_exptl_crystal_F_000 372
_refine_diff_density_max 0.350
_refine_diff_density_min -0.390
_refine_diff_density_rms 0.068
_refine_ls_extinction_method none
_refine_ls_goodness_of_fit_ref 1.013
_refine_ls_hydrogen_treatment constr
_refine_ls_matrix_type full
_refine_ls_number_parameters 235
_refine_ls_number_reflns 2889
_refine_ls_number_restraints 0
_refine_ls_restrained_S_all 1.013
_refine_ls_R_factor_all 0.0932
_refine_ls_R_factor_gt 0.0608
_refine_ls_shift/su_max 0.000
_refine_ls_shift/su_mean 0.000
_refine_ls_structure_factor_coef Fsqd
_refine_ls_weighting_details 'w=1/[\s^2^(Fo^2^)+(0.1129P)^2^] where P=(Fo^2^+2Fc^2^)/3'
_refine_ls_weighting_scheme calc
_refine_ls_wR_factor_gt 0.1580
_refine_ls_wR_factor_ref 0.1853
_reflns_Friedel_coverage 0.000
_reflns_number_gt 1849
_reflns_number_total 2889
_reflns_threshold_expression 'I > 2\s(I)'
_cod_data_source_file d5sc07784b2.cif
_cod_data_source_block 2i-173k
_cod_database_code 1576747
_shelx_shelxl_version_number 2018/3
_chemical_oxdiff_formula 'C H O'
_shelx_space_group_comment
;
The symmetry employed for this shelxl refinement is uniquely defined
by the following loop, which should always be used as a source of
symmetry information in preference to the above space-group names.
They are only intended as comments.
;
_reflns_odcompleteness_completeness 98.21
_reflns_odcompleteness_iscentric 1
_reflns_odcompleteness_theta 66.97
_olex2_refinement_description
;
1. Fixed Uiso
 At 1.2 times of:
  All C(H) groups
2.a Aromatic/amide H refined with riding coordinates:
 C00E(H00E), C00G(H00G), C00H(H00H), C00J(H00J), C00L(H00L), C00M(H00M),
 C00O(H00O), C00P(H00P)
;
_olex2_submission_special_instructions 'No special instructions were received'
_oxdiff_exptl_absorpt_empirical_details
;
Empirical correction (ABSPACK) includes:
- Absorption correction using spherical harmonics
- Frame scaling
;
_oxdiff_exptl_absorpt_empirical_full_max 1.800
_oxdiff_exptl_absorpt_empirical_full_min 0.628

loop_
_space_group_symop_operation_xyz
'x, y, z'
'-x, -y, -z'

loop_
_atom_site_label
_atom_site_type_symbol
_atom_site_fract_x
_atom_site_fract_y
_atom_site_fract_z
_atom_site_U_iso_or_equiv
_atom_site_adp_type
_atom_site_occupancy
_atom_site_site_symmetry_order
_atom_site_calc_flag
_atom_site_refinement_flags_posn
_atom_site_refinement_flags_adp
_atom_site_refinement_flags_occupancy
_atom_site_disorder_assembly
_atom_site_disorder_group
F001 F 1.2028(3) 0.3441(3) 0.06617(12) 0.0698(6) Uani 1 1 d . . . . .
F002 F 1.5483(3) 0.4496(2) 0.09145(12) 0.0690(6) Uani 1 1 d . . . . .
F003 F 1.4475(3) 0.2221(2) 0.12802(13) 0.0686(6) Uani 1 1 d . . . . .
O004 O 1.3192(3) 0.4675(2) 0.19284(13) 0.0525(5) Uani 1 1 d . . . . .
F005 F -0.1782(4) 0.3098(3) 0.93710(13) 0.0793(7) Uani 1 1 d . . . . .
O006 O -0.2952(3) 0.1146(3) 0.82924(13) 0.0581(6) Uani 1 1 d . . . . .
F007 F -0.0660(4) 0.0614(3) 0.92634(14) 0.0849(7) Uani 1 1 d . . . . .
F008 F -0.4275(4) 0.1164(3) 0.94762(14) 0.0881(8) Uani 1 1 d . . . . .
C009 C 0.8754(4) 0.3147(3) 0.35905(18) 0.0442(7) Uani 1 1 d . . . . .
C00A C 0.1513(4) 0.1775(3) 0.64404(18) 0.0421(6) Uani 1 1 d . . . . .
C00B C 0.3002(4) 0.2001(4) 0.57907(18) 0.0448(7) Uani 1 1 d . . . . .
C00C C 1.1680(5) 0.4035(3) 0.24518(18) 0.0428(7) Uani 1 1 d . . . . .
C00D C -0.1334(5) 0.1369(4) 0.77064(18) 0.0451(7) Uani 1 1 d . . . . .
C00E C -0.2059(4) 0.0737(4) 0.69172(19) 0.0457(7) Uani 1 1 d . . . . .
H00E H -0.353351 0.016112 0.680655 0.055 Uiso 1 1 calc R U . . .
C00F C 0.7181(5) 0.2747(4) 0.41820(19) 0.0467(7) Uani 1 1 d . . . . .
C00G C -0.0657(4) 0.0934(4) 0.62816(18) 0.0456(7) Uani 1 1 d . . . . .
H00G H -0.117092 0.049595 0.573532 0.055 Uiso 1 1 calc R U . . .
C00H C 1.2260(5) 0.4530(4) 0.32587(19) 0.0483(7) Uani 1 1 d . . . . .
H00H H 1.366080 0.517072 0.342739 0.058 Uiso 1 1 calc R U . . .
C00I C 0.5835(5) 0.2482(4) 0.46866(19) 0.0469(7) Uani 1 1 d . . . . .
C00J C 0.2217(5) 0.2384(4) 0.72455(19) 0.0475(7) Uani 1 1 d . . . . .
H00J H 0.369854 0.294778 0.735954 0.057 Uiso 1 1 calc R U . . .
C00K C 0.4309(4) 0.2216(4) 0.52699(18) 0.0454(7) Uani 1 1 d . . . . .
C00L C 1.0793(5) 0.4090(4) 0.38316(19) 0.0498(7) Uani 1 1 d . . . . .
H00L H 1.118853 0.443922 0.439460 0.060 Uiso 1 1 calc R U . . .
C00M C 0.0834(5) 0.2197(4) 0.78843(19) 0.0503(7) Uani 1 1 d . . . . .
H00M H 0.134492 0.262169 0.843198 0.060 Uiso 1 1 calc R U . . .
C00N C 1.3746(5) 0.3711(4) 0.1209(2) 0.0530(8) Uani 1 1 d . . . . .
C00O C 0.9696(5) 0.3062(4) 0.2186(2) 0.0540(8) Uani 1 1 d . . . . .
H00O H 0.932652 0.270809 0.162099 0.065 Uiso 1 1 calc R U . . .
C00P C 0.8253(5) 0.2612(4) 0.2763(2) 0.0535(8) Uani 1 1 d . . . . .
H00P H 0.689546 0.192472 0.258877 0.064 Uiso 1 1 calc R U . . .
C00Q C -0.2396(7) 0.1509(4) 0.9081(2) 0.0644(9) Uani 1 1 d . . . . .

loop_
_atom_site_aniso_label
_atom_site_aniso_U_11
_atom_site_aniso_U_22
_atom_site_aniso_U_33
_atom_site_aniso_U_23
_atom_site_aniso_U_13
_atom_site_aniso_U_12
F001 0.0643(11) 0.0942(15) 0.0515(12) 0.0199(11) -0.0017(9) -0.0179(10)
F002 0.0619(11) 0.0817(13) 0.0618(13) 0.0130(10) 0.0267(9) -0.0163(10)
F003 0.0684(11) 0.0645(12) 0.0735(14) 0.0144(10) 0.0237(10) 0.0073(9)
O004 0.0554(11) 0.0529(12) 0.0478(12) 0.0078(10) 0.0177(9) -0.0094(9)
F005 0.1034(16) 0.0642(13) 0.0669(14) 0.0055(10) 0.0308(12) -0.0052(11)
O006 0.0537(11) 0.0796(15) 0.0437(13) 0.0189(11) 0.0162(10) -0.0056(10)
F007 0.1122(18) 0.0843(15) 0.0670(15) 0.0353(12) -0.0025(13) 0.0087(13)
F008 0.1148(17) 0.0843(15) 0.0662(15) 0.0172(12) 0.0494(13) -0.0113(12)
C009 0.0402(14) 0.0468(16) 0.0485(18) 0.0158(13) 0.0105(12) 0.0029(12)
C00A 0.0356(13) 0.0483(15) 0.0446(17) 0.0144(13) 0.0070(11) -0.0004(11)
C00B 0.0394(14) 0.0492(16) 0.0468(17) 0.0128(13) 0.0036(12) -0.0024(12)
C00C 0.0409(14) 0.0430(15) 0.0466(17) 0.0139(12) 0.0131(12) -0.0009(11)
C00D 0.0399(14) 0.0537(17) 0.0450(17) 0.0173(13) 0.0092(12) 0.0014(12)
C00E 0.0352(13) 0.0542(17) 0.0486(18) 0.0131(13) 0.0079(12) -0.0060(12)
C00F 0.0445(15) 0.0505(17) 0.0469(18) 0.0140(14) 0.0063(13) 0.0007(12)
C00G 0.0413(14) 0.0541(16) 0.0409(16) 0.0099(13) 0.0036(12) -0.0031(12)
C00H 0.0409(14) 0.0536(17) 0.0495(19) 0.0093(14) 0.0102(13) -0.0055(12)
C00I 0.0411(14) 0.0533(17) 0.0477(18) 0.0143(14) 0.0049(13) -0.0006(12)
C00J 0.0370(13) 0.0572(18) 0.0474(18) 0.0104(14) 0.0059(12) -0.0077(12)
C00K 0.0396(14) 0.0533(17) 0.0444(17) 0.0133(13) 0.0064(12) -0.0023(12)
C00L 0.0459(15) 0.0600(18) 0.0432(17) 0.0107(14) 0.0082(13) -0.0038(13)
C00M 0.0482(15) 0.0649(19) 0.0374(16) 0.0112(14) 0.0026(12) -0.0046(14)
C00N 0.0515(17) 0.0587(19) 0.0491(19) 0.0128(15) 0.0130(14) -0.0109(14)
C00O 0.0516(16) 0.067(2) 0.0422(17) 0.0118(15) 0.0075(13) -0.0133(15)
C00P 0.0412(14) 0.066(2) 0.0538(19) 0.0154(15) 0.0069(13) -0.0136(14)
C00Q 0.085(2) 0.058(2) 0.054(2) 0.0197(17) 0.0232(18) -0.0030(18)

loop_
_atom_type_symbol
_atom_type_description
_atom_type_scat_dispersion_real
_atom_type_scat_dispersion_imag
_atom_type_scat_source
C C 0.0181 0.0091 'International Tables Vol C Tables 4.2.6.8 and 6.1.1.4'
H H 0.0000 0.0000 'International Tables Vol C Tables 4.2.6.8 and 6.1.1.4'
F F 0.0727 0.0534 'International Tables Vol C Tables 4.2.6.8 and 6.1.1.4'
O O 0.0492 0.0322 'International Tables Vol C Tables 4.2.6.8 and 6.1.1.4'

loop_
_geom_angle_atom_site_label_1
_geom_angle_atom_site_label_2
_geom_angle_atom_site_label_3
_geom_angle
_geom_angle_site_symmetry_1
_geom_angle_site_symmetry_3
_geom_angle_publ_flag
C00N O004 C00C 120.0(2) . . ?
C00Q O006 C00D 121.6(2) . . ?
C00L C009 C00F 120.8(3) . . ?
C00L C009 C00P 118.5(3) . . ?
C00P C009 C00F 120.7(2) . . ?
C00G C00A C00B 121.3(3) . . ?
C00J C00A C00B 120.3(2) . . ?
C00J C00A C00G 118.4(3) . . ?
C00K C00B C00A 177.5(3) . . ?
C00H C00C O004 114.6(2) . . ?
C00H C00C C00O 121.7(3) . . ?
C00O C00C O004 123.7(3) . . ?
C00E C00D O006 114.7(2) . . ?
C00E C00D C00M 120.9(3) . . ?
C00M C00D O006 124.3(3) . . ?
C00D C00E H00E 119.9 . . ?
C00D C00E C00G 120.3(2) . . ?
C00G C00E H00E 119.9 . . ?
C00I C00F C009 177.2(3) . . ?
C00A C00G H00G 119.9 . . ?
C00E C00G C00A 120.1(3) . . ?
C00E C00G H00G 119.9 . . ?
C00C C00H H00H 120.2 . . ?
C00C C00H C00L 119.5(3) . . ?
C00L C00H H00H 120.2 . . ?
C00F C00I C00K 178.7(3) . . ?
C00A C00J H00J 119.0 . . ?
C00M C00J C00A 122.0(2) . . ?
C00M C00J H00J 119.0 . . ?
C00B C00K C00I 178.8(3) . . ?
C009 C00L C00H 120.6(3) . . ?
C009 C00L H00L 119.7 . . ?
C00H C00L H00L 119.7 . . ?
C00D C00M H00M 120.9 . . ?
C00J C00M C00D 118.2(3) . . ?
C00J C00M H00M 120.9 . . ?
F001 C00N F002 107.6(2) . . ?
F001 C00N F003 107.0(3) . . ?
F001 C00N O004 114.4(3) . . ?
F002 C00N F003 108.1(2) . . ?
F002 C00N O004 107.3(2) . . ?
F003 C00N O004 112.3(3) . . ?
C00C C00O H00O 120.8 . . ?
C00C C00O C00P 118.4(3) . . ?
C00P C00O H00O 120.8 . . ?
C009 C00P H00P 119.3 . . ?
C00O C00P C009 121.3(3) . . ?
C00O C00P H00P 119.3 . . ?
F005 C00Q O006 114.1(3) . . ?
F005 C00Q F008 107.6(3) . . ?
O006 C00Q F008 107.4(3) . . ?
F007 C00Q F005 106.7(3) . . ?
F007 C00Q O006 112.5(3) . . ?
F007 C00Q F008 108.3(3) . . ?

loop_
_geom_bond_atom_site_label_1
_geom_bond_atom_site_label_2
_geom_bond_distance
_geom_bond_site_symmetry_2
_geom_bond_publ_flag
F001 C00N 1.316(4) . ?
F002 C00N 1.327(3) . ?
F003 C00N 1.330(4) . ?
O004 C00C 1.413(3) . ?
O004 C00N 1.343(4) . ?
F005 C00Q 1.322(4) . ?
O006 C00D 1.400(3) . ?
O006 C00Q 1.327(4) . ?
F007 C00Q 1.321(4) . ?
F008 C00Q 1.328(4) . ?
C009 C00F 1.435(4) . ?
C009 C00L 1.385(4) . ?
C009 C00P 1.389(4) . ?
C00A C00B 1.437(4) . ?
C00A C00G 1.396(4) . ?
C00A C00J 1.387(4) . ?
C00B C00K 1.199(4) . ?
C00C C00H 1.363(4) . ?
C00C C00O 1.379(4) . ?
C00D C00E 1.370(4) . ?
C00D C00M 1.393(4) . ?
C00E H00E 0.9500 . ?
C00E C00G 1.381(4) . ?
C00F C00I 1.205(4) . ?
C00G H00G 0.9500 . ?
C00H H00H 0.9500 . ?
C00H C00L 1.386(4) . ?
C00I C00K 1.372(4) . ?
C00J H00J 0.9500 . ?
C00J C00M 1.377(4) . ?
C00L H00L 0.9500 . ?
C00M H00M 0.9500 . ?
C00O H00O 0.9500 . ?
C00O C00P 1.386(4) . ?
C00P H00P 0.9500 . ?

loop_
_geom_torsion_atom_site_label_1
_geom_torsion_atom_site_label_2
_geom_torsion_atom_site_label_3
_geom_torsion_atom_site_label_4
_geom_torsion
_geom_torsion_site_symmetry_1
_geom_torsion_site_symmetry_2
_geom_torsion_site_symmetry_3
_geom_torsion_site_symmetry_4
_geom_torsion_publ_flag
O004 C00C C00H C00L 174.7(2) . . . . ?
O004 C00C C00O C00P -175.2(3) . . . . ?
O006 C00D C00E C00G 177.5(2) . . . . ?
O006 C00D C00M C00J -177.5(3) . . . . ?
C00A C00J C00M C00D 0.0(5) . . . . ?
C00B C00A C00G C00E -179.8(3) . . . . ?
C00B C00A C00J C00M 179.7(3) . . . . ?
C00C O004 C00N F001 71.8(3) . . . . ?
C00C O004 C00N F002 -169.0(2) . . . . ?
C00C O004 C00N F003 -50.3(3) . . . . ?
C00C C00H C00L C009 0.4(5) . . . . ?
C00C C00O C00P C009 1.2(5) . . . . ?
C00D O006 C00Q F005 61.0(4) . . . . ?
C00D O006 C00Q F007 -60.8(4) . . . . ?
C00D O006 C00Q F008 -179.9(2) . . . . ?
C00D C00E C00G C00A 0.2(4) . . . . ?
C00E C00D C00M C00J 0.8(5) . . . . ?
C00F C009 C00L C00H -177.4(3) . . . . ?
C00F C009 C00P C00O 176.6(3) . . . . ?
C00G C00A C00J C00M -0.7(5) . . . . ?
C00H C00C C00O C00P 1.2(5) . . . . ?
C00J C00A C00G C00E 0.6(4) . . . . ?
C00L C009 C00P C00O -2.7(5) . . . . ?
C00M C00D C00E C00G -0.9(5) . . . . ?
C00N O004 C00C C00H 142.1(3) . . . . ?
C00N O004 C00C C00O -41.3(4) . . . . ?
C00O C00C C00H C00L -2.0(5) . . . . ?
C00P C009 C00L C00H 1.9(5) . . . . ?
C00Q O006 C00D C00E 171.8(3) . . . . ?
C00Q O006 C00D C00M -9.8(5) . . . . ?
